data_4304538
loop_
_publ_author_name
'Koji Baba'
'Taka-aki Okamura'
'Hitoshi Yamamoto'
'Tetsuo Yamamoto'
'Norikazu Ueyama'

_publ_contact_author_address
;
Department of Macromolecular Science, Graduate School of Science
Osaka University
Toyonaka, Osaka 560-0043, Japan
;
_publ_contact_author_email tokamura@chem.sci.osaka-u.ac.jp
_publ_contact_author_fax +81-6-6850-5474
_publ_contact_author_name 'Taka-aki Okamura'
_publ_contact_author_phone +81-6-6850-5451
_publ_section_title
;
Zinc, Cadmium, and Mercury 1,2-Benzenedithiolates with Intramolecular
NH...S Hydrogen Bonds
;
_journal_name_full 'Inorganic Chemistry'
_journal_page_first 2837
_journal_page_last 2848
_journal_paper_doi 10.1021/ic702037k
_journal_volume 47
_journal_year 2008
_chemical_formula_moiety 'C81 H85.50 Hg N4.50 O4 P2 S4 '
_chemical_formula_sum 'C81 H85.5 Hg N4.5 O4 P2 S4'
_chemical_formula_weight 1576.81
_chemical_name_systematic
; 
(PPh4)2[Hg{S2-3,6-(t-BuCONH)2C6H2}2]-1/2(CH3CN) 
;
_space_group_IT_number 14
_symmetry_cell_setting monoclinic
_symmetry_Int_Tables_number 14
_symmetry_space_group_name_Hall '-P 2ybc'
_symmetry_space_group_name_H-M 'P 1 21/c 1'
_atom_sites_solution_hydrogens geom
_atom_sites_solution_primary direct
_atom_sites_solution_secondary difmap
_audit_creation_date 'Wed Jun 28 10:26:10 2006'
_audit_creation_method SHELXL-97
_cell_angle_alpha 90.00
_cell_angle_beta 94.1320(10)
_cell_angle_gamma 90.00
_cell_formula_units_Z 4
_cell_length_a 17.1067(6)
_cell_length_b 19.6670(8)
_cell_length_c 22.3867(10)
_cell_measurement_reflns_used 36044
_cell_measurement_temperature 223
_cell_measurement_theta_max 27.5
_cell_measurement_theta_min 1.6
_cell_volume 7512.1(5)
_computing_structure_refinement 'SHELXL-97 (Sheldrick, 1997)'
_computing_structure_solution 'SHELXS-86 (Sheldrick, 1984)'
_diffrn_ambient_temperature 223
_diffrn_detector_area_resol_mean 10.00
_diffrn_measured_fraction_theta_full 0.956
_diffrn_measured_fraction_theta_max 0.956
_diffrn_measurement_device_type 'Rigaku RAXIS-RAPID Imaging Plate'
_diffrn_measurement_method \w
_diffrn_radiation_monochromator graphite
_diffrn_radiation_source 'fine-focus sealed tube'
_diffrn_radiation_type MoK\a
_diffrn_radiation_wavelength 0.71069
_diffrn_reflns_av_R_equivalents 0.0298
_diffrn_reflns_av_sigmaI/netI 0.0734
_diffrn_reflns_limit_h_max 22
_diffrn_reflns_limit_h_min -22
_diffrn_reflns_limit_k_max 25
_diffrn_reflns_limit_k_min -25
_diffrn_reflns_limit_l_max 29
_diffrn_reflns_limit_l_min -29
_diffrn_reflns_number 28882
_diffrn_reflns_theta_full 27.48
_diffrn_reflns_theta_max 27.48
_diffrn_reflns_theta_min 1.58
_exptl_absorpt_coefficient_mu 2.255
_exptl_absorpt_correction_T_max 0.405
_exptl_absorpt_correction_T_min 0.394
_exptl_absorpt_correction_type multi-scan
_exptl_absorpt_process_details '(Higashi, 1995)'
_exptl_crystal_colour yellow
_exptl_crystal_density_diffrn 1.394
_exptl_crystal_density_method 'not measured'
_exptl_crystal_description prism
_exptl_crystal_F_000 3236
_exptl_crystal_size_max 0.400
_exptl_crystal_size_mid 0.400
_exptl_crystal_size_min 0.400
_refine_diff_density_max 0.920
_refine_diff_density_min -1.285
_refine_diff_density_rms 0.081
_refine_ls_extinction_method none
_refine_ls_goodness_of_fit_ref 1.034
_refine_ls_hydrogen_treatment constr
_refine_ls_matrix_type full
_refine_ls_number_parameters 897
_refine_ls_number_reflns 16484
_refine_ls_number_restraints 54
_refine_ls_restrained_S_all 1.037
_refine_ls_R_factor_all 0.0872
_refine_ls_R_factor_gt 0.0448
_refine_ls_shift/su_max 0.001
_refine_ls_shift/su_mean 0.000
_refine_ls_structure_factor_coef Fsqd
_refine_ls_weighting_details 'calc w=1/[\s^2^(Fo^2^)+(0.0517P)^2^+0.0000P] where P=(Fo^2^+2Fc^2^)/3'
_refine_ls_weighting_scheme calc
_refine_ls_wR_factor_gt 0.1036
_refine_ls_wR_factor_ref 0.1123
_reflns_number_gt 9798
_reflns_number_total 16484
_reflns_threshold_expression I>2\s(I)
_cod_data_source_file ic702037k-file003_3.cif
_cod_data_source_block 6-1/2(CH3CN)
_cod_original_sg_symbol_H-M 'P 21/c'
_cod_original_formula_sum 'C81 H85.50 Hg N4.50 O4 P2 S4'
_cod_database_code 4304538

loop_
_symmetry_equiv_pos_as_xyz
'x, y, z'
'-x, y+1/2, -z+1/2'
'-x, -y, -z'
'x, -y-1/2, z-1/2'

loop_
_atom_site_label
_atom_site_type_symbol
_atom_site_fract_x
_atom_site_fract_y
_atom_site_fract_z
_atom_site_U_iso_or_equiv
_atom_site_adp_type
_atom_site_occupancy
_atom_site_symmetry_multiplicity
_atom_site_calc_flag
_atom_site_refinement_flags
_atom_site_disorder_assembly
_atom_site_disorder_group
Hg1 Hg 0.740893(11) 0.497509(9) 0.107981(9) 0.05287(7) Uani 1 1 d . . .
S1 S 0.66716(7) 0.40882(6) 0.04729(5) 0.0503(3) Uani 1 1 d . . .
S2 S 0.82283(7) 0.39984(6) 0.15046(6) 0.0556(3) Uani 1 1 d . . .
S3 S 0.67031(7) 0.58184(6) 0.16955(6) 0.0537(3) Uani 1 1 d . . .
S4 S 0.81348(7) 0.59853(6) 0.07200(6) 0.0550(3) Uani 1 1 d . . .
P1 P 0.74018(7) 0.03428(6) 0.34377(5) 0.0456(3) Uani 1 1 d . . .
P2 P 0.78660(7) 0.53093(6) 0.36931(5) 0.0464(3) Uani 1 1 d . . .
O1 O 0.5914(3) 0.1694(2) -0.0093(2) 0.137(2) Uani 1 1 d . . .
O2 O 0.8894(2) 0.15415(16) 0.18980(17) 0.0709(10) Uani 1 1 d . . .
O3 O 0.6150(2) 0.81344(19) 0.26168(19) 0.0872(13) Uani 1 1 d . . .
O4 O 0.9076(2) 0.84595(18) 0.06940(19) 0.0818(12) Uani 1 1 d . . .
N1 N 0.59557(19) 0.27586(18) 0.02412(15) 0.0438(8) Uani 1 1 d . . .
H1 H 0.5730 0.3153 0.0196 0.053 Uiso 1 1 calc R . .
N2 N 0.8542(2) 0.26453(18) 0.19180(16) 0.0476(9) Uani 1 1 d . . .
H2 H 0.8668 0.3032 0.2088 0.057 Uiso 1 1 calc R . .
N3 N 0.6357(2) 0.70775(18) 0.22721(16) 0.0478(9) Uani 1 1 d . . .
H3 H 0.6192 0.6662 0.2304 0.057 Uiso 1 1 calc R . .
N4 N 0.8794(2) 0.73296(17) 0.07340(16) 0.0458(8) Uani 1 1 d . . .
H4 H 0.8935 0.6940 0.0592 0.055 Uiso 1 1 calc R . .
N5 N 0.6015(10) 0.5470(9) 0.5051(8) 0.168(7) Uiso 0.50 1 d PD . .
C1A C 0.8345(3) 0.0026(2) 0.3713(2) 0.0517(10) Uani 1 1 d . . .
C1B C 0.6658(2) -0.0006(2) 0.38608(19) 0.0457(9) Uani 1 1 d . . .
C1C C 0.7275(3) 0.0089(2) 0.26702(19) 0.0490(10) Uani 1 1 d . . .
C1D C 0.7373(2) 0.1252(2) 0.3502(2) 0.0489(11) Uani 1 1 d . . .
C1E C 0.8668(2) 0.5176(2) 0.3235(2) 0.0452(10) Uani 1 1 d . . .
C1F C 0.7739(2) 0.6197(2) 0.3850(2) 0.0483(11) Uani 1 1 d . . .
C1G C 0.8055(3) 0.4867(2) 0.4392(2) 0.0508(11) Uani 1 1 d . . .
C1H C 0.7003(3) 0.4970(2) 0.3310(2) 0.0520(11) Uani 1 1 d . . .
C2A C 0.8908(3) 0.0423(3) 0.4011(2) 0.0660(14) Uani 1 1 d . . .
H45 H 0.8797 0.0879 0.4100 0.079 Uiso 1 1 calc R . .
C2B C 0.6831(3) -0.0432(2) 0.4345(2) 0.0517(11) Uani 1 1 d . . .
H50 H 0.7353 -0.0554 0.4457 0.062 Uiso 1 1 calc R . .
C2C C 0.6664(3) -0.0330(3) 0.2456(2) 0.0597(13) Uani 1 1 d . . .
H55 H 0.6286 -0.0475 0.2714 0.072 Uiso 1 1 calc R . .
C2D C 0.7321(3) 0.1672(2) 0.3002(2) 0.0566(12) Uani 1 1 d . . .
H60 H 0.7305 0.1484 0.2615 0.068 Uiso 1 1 calc R . .
C2E C 0.9348(3) 0.4850(2) 0.3464(2) 0.0590(13) Uani 1 1 d . . .
H65 H 0.9392 0.4705 0.3865 0.071 Uiso 1 1 calc R . .
C2F C 0.7782(3) 0.6684(3) 0.3400(2) 0.0574(12) Uani 1 1 d . . .
H70 H 0.7869 0.6548 0.3008 0.069 Uiso 1 1 calc R . .
C2G C 0.8668(3) 0.5089(3) 0.4793(2) 0.0631(13) Uani 1 1 d . . .
H75 H 0.8957 0.5480 0.4710 0.076 Uiso 1 1 calc R . .
C2H C 0.6275(3) 0.5151(3) 0.3495(3) 0.0674(15) Uani 1 1 d . . .
H80 H 0.6236 0.5463 0.3810 0.081 Uiso 1 1 calc R . .
C3A C 0.9641(3) 0.0152(3) 0.4183(3) 0.0810(18) Uani 1 1 d . . .
H46 H 1.0024 0.0424 0.4388 0.097 Uiso 1 1 calc R . .
C3B C 0.6221(3) -0.0676(3) 0.4663(2) 0.0650(14) Uani 1 1 d . . .
H51 H 0.6333 -0.0951 0.5002 0.078 Uiso 1 1 calc R . .
C3C C 0.6611(4) -0.0532(3) 0.1868(3) 0.0797(17) Uani 1 1 d . . .
H56 H 0.6191 -0.0803 0.1715 0.096 Uiso 1 1 calc R . .
C3D C 0.7295(3) 0.2371(3) 0.3077(3) 0.0740(16) Uani 1 1 d . . .
H61 H 0.7252 0.2656 0.2739 0.089 Uiso 1 1 calc R . .
C3E C 0.9962(3) 0.4737(3) 0.3100(3) 0.0746(16) Uani 1 1 d . . .
H66 H 1.0415 0.4508 0.3254 0.089 Uiso 1 1 calc R . .
C3F C 0.7696(3) 0.7361(3) 0.3531(3) 0.0697(15) Uani 1 1 d . . .
H71 H 0.7726 0.7686 0.3225 0.084 Uiso 1 1 calc R . .
C3G C 0.8837(3) 0.4723(3) 0.5312(2) 0.0698(15) Uani 1 1 d . . .
H76 H 0.9259 0.4856 0.5580 0.084 Uiso 1 1 calc R . .
C3H C 0.5609(3) 0.4868(3) 0.3213(3) 0.0831(18) Uani 1 1 d . . .
H81 H 0.5114 0.4988 0.3338 0.100 Uiso 1 1 calc R . .
C4A C 0.9804(3) -0.0505(4) 0.4053(3) 0.0805(18) Uani 1 1 d . . .
H47 H 1.0304 -0.0683 0.4162 0.097 Uiso 1 1 calc R . .
C4B C 0.5458(3) -0.0519(3) 0.4486(3) 0.0707(15) Uani 1 1 d . . .
H52 H 0.5050 -0.0709 0.4691 0.085 Uiso 1 1 calc R . .
C4C C 0.7194(5) -0.0329(4) 0.1503(3) 0.091(2) Uani 1 1 d . . .
H57 H 0.7161 -0.0468 0.1100 0.109 Uiso 1 1 calc R . .
C4D C 0.7330(3) 0.2650(3) 0.3638(3) 0.0745(17) Uani 1 1 d . . .
H62 H 0.7318 0.3124 0.3686 0.089 Uiso 1 1 calc R . .
C4E C 0.9905(3) 0.4961(3) 0.2517(3) 0.0733(15) Uani 1 1 d . . .
H67 H 1.0327 0.4902 0.2276 0.088 Uiso 1 1 calc R . .
C4F C 0.7569(3) 0.7571(3) 0.4097(3) 0.0739(16) Uani 1 1 d . . .
H72 H 0.7523 0.8037 0.4181 0.089 Uiso 1 1 calc R . .
C4G C 0.8395(3) 0.4165(3) 0.5442(2) 0.0674(15) Uani 1 1 d . . .
H77 H 0.8517 0.3918 0.5795 0.081 Uiso 1 1 calc R . .
C4H C 0.5661(3) 0.4416(3) 0.2755(3) 0.0812(18) Uani 1 1 d . . .
H82 H 0.5202 0.4222 0.2572 0.097 Uiso 1 1 calc R . .
C5A C 0.9243(4) -0.0911(3) 0.3762(3) 0.0797(17) Uani 1 1 d . . .
H48 H 0.9356 -0.1369 0.3684 0.096 Uiso 1 1 calc R . .
C5B C 0.5285(3) -0.0090(3) 0.4019(3) 0.0679(15) Uani 1 1 d . . .
H53 H 0.4761 0.0024 0.3910 0.082 Uiso 1 1 calc R . .
C5C C 0.7808(4) 0.0064(3) 0.1710(3) 0.0782(17) Uani 1 1 d . . .
H58 H 0.8197 0.0189 0.1456 0.094 Uiso 1 1 calc R . .
C5D C 0.7384(3) 0.2230(3) 0.4132(3) 0.0717(16) Uani 1 1 d . . .
H63 H 0.7412 0.2423 0.4517 0.086 Uiso 1 1 calc R . .
C5E C 0.9226(3) 0.5272(3) 0.2286(2) 0.0641(14) Uani 1 1 d . . .
H68 H 0.9184 0.5414 0.1884 0.077 Uiso 1 1 calc R . .
C5F C 0.7509(3) 0.7101(3) 0.4542(3) 0.0677(15) Uani 1 1 d . . .
H73 H 0.7412 0.7247 0.4930 0.081 Uiso 1 1 calc R . .
C5G C 0.7782(3) 0.3971(3) 0.5059(2) 0.0671(14) Uani 1 1 d . . .
H78 H 0.7476 0.3595 0.5155 0.081 Uiso 1 1 calc R . .
C5H C 0.6373(3) 0.4241(3) 0.2559(2) 0.0680(14) Uani 1 1 d . . .
H83 H 0.6404 0.3940 0.2236 0.082 Uiso 1 1 calc R . .
C6A C 0.8518(3) -0.0649(3) 0.3586(2) 0.0639(13) Uani 1 1 d . . .
H49 H 0.8139 -0.0924 0.3379 0.077 Uiso 1 1 calc R . .
C6B C 0.5879(3) 0.0176(3) 0.3703(2) 0.0583(13) Uani 1 1 d . . .
H54 H 0.5761 0.0479 0.3385 0.070 Uiso 1 1 calc R . .
C6C C 0.7853(3) 0.0273(3) 0.2294(2) 0.0647(13) Uani 1 1 d . . .
H59 H 0.8276 0.0544 0.2442 0.078 Uiso 1 1 calc R . .
C6D C 0.7396(3) 0.1532(3) 0.4074(2) 0.0602(13) Uani 1 1 d . . .
H64 H 0.7421 0.1251 0.4414 0.072 Uiso 1 1 calc R . .
C6E C 0.8612(3) 0.5378(2) 0.2637(2) 0.0519(11) Uani 1 1 d . . .
H69 H 0.8151 0.5587 0.2473 0.062 Uiso 1 1 calc R . .
C6F C 0.7590(3) 0.6409(3) 0.4427(2) 0.0611(13) Uani 1 1 d . . .
H74 H 0.7545 0.6088 0.4734 0.073 Uiso 1 1 calc R . .
C6G C 0.7606(3) 0.4320(2) 0.4532(2) 0.0548(12) Uani 1 1 d . . .
H79 H 0.7181 0.4183 0.4270 0.066 Uiso 1 1 calc R . .
C6H C 0.7049(3) 0.4513(2) 0.2843(2) 0.0579(12) Uani 1 1 d . . .
H84 H 0.7542 0.4386 0.2719 0.070 Uiso 1 1 calc R . .
C11 C 0.7000(2) 0.3329(2) 0.08317(18) 0.0398(9) Uani 1 1 d . . .
C12 C 0.7649(2) 0.32955(19) 0.12584(18) 0.0377(9) Uani 1 1 d . . .
C13 C 0.7873(2) 0.2660(2) 0.15065(18) 0.0420(10) Uani 1 1 d . . .
C14 C 0.7436(3) 0.2081(2) 0.13717(19) 0.0469(10) Uani 1 1 d . . .
H5 H 0.7577 0.1666 0.1557 0.056 Uiso 1 1 calc R . .
C15 C 0.6786(2) 0.2115(2) 0.09615(18) 0.0430(10) Uani 1 1 d . . .
H6 H 0.6484 0.1724 0.0874 0.052 Uiso 1 1 calc R . .
C16 C 0.6585(2) 0.2724(2) 0.06833(18) 0.0395(9) Uani 1 1 d . . .
C17 C 0.5662(3) 0.2266(3) -0.0116(2) 0.0560(12) Uani 1 1 d . . .
C18 C 0.5002(3) 0.2454(3) -0.0581(2) 0.0519(11) Uani 1 1 d . . .
C27 C 0.9008(3) 0.2120(2) 0.20817(19) 0.0447(10) Uani 1 1 d . . .
C28 C 0.9706(3) 0.2274(2) 0.2530(2) 0.0478(11) Uani 1 1 d . . .
C31 C 0.7201(2) 0.6585(2) 0.15698(19) 0.0398(9) Uani 1 1 d . . .
C32 C 0.7810(2) 0.6650(2) 0.11687(18) 0.0409(9) Uani 1 1 d . . .
C33 C 0.8172(2) 0.7296(2) 0.11162(18) 0.0402(9) Uani 1 1 d . . .
C34 C 0.7941(3) 0.7843(2) 0.1444(2) 0.0499(11) Uani 1 1 d . . .
H7 H 0.8189 0.8266 0.1407 0.060 Uiso 1 1 calc R . .
C35 C 0.7344(3) 0.7779(2) 0.1830(2) 0.0524(11) Uani 1 1 d . . .
H8 H 0.7189 0.8157 0.2050 0.063 Uiso 1 1 calc R . .
C36 C 0.6977(2) 0.7157(2) 0.18904(18) 0.0419(9) Uani 1 1 d . . .
C37 C 0.5977(3) 0.7543(3) 0.2598(2) 0.0538(11) Uani 1 1 d . . .
C38 C 0.5302(3) 0.7266(3) 0.2947(2) 0.0573(12) Uani 1 1 d D . .
C47 C 0.9210(3) 0.7877(2) 0.0551(2) 0.0496(11) Uani 1 1 d . . .
C48 C 0.9883(3) 0.7712(2) 0.0162(2) 0.0503(11) Uani 1 1 d . . .
C51 C 0.5391(12) 0.5203(11) 0.4987(10) 0.144(7) Uiso 0.50 1 d PD . .
C52 C 0.4528(13) 0.5252(17) 0.4713(15) 0.286(18) Uiso 0.50 1 d PD . .
H85 H 0.4260 0.5616 0.4908 0.343 Uiso 0.50 1 calc PR . .
H86 H 0.4261 0.4825 0.4773 0.343 Uiso 0.50 1 calc PR . .
H87 H 0.4526 0.5346 0.4288 0.343 Uiso 0.50 1 calc PR . .
C101 C 0.5103(4) 0.3161(3) -0.0848(3) 0.0859(19) Uani 1 1 d . . .
H9 H 0.4668 0.3255 -0.1139 0.103 Uiso 1 1 calc R . .
H10 H 0.5591 0.3179 -0.1043 0.103 Uiso 1 1 calc R . .
H11 H 0.5113 0.3498 -0.0531 0.103 Uiso 1 1 calc R . .
C102 C 0.4240(3) 0.2437(4) -0.0279(3) 0.104(2) Uani 1 1 d . . .
H12 H 0.3811 0.2556 -0.0567 0.125 Uiso 1 1 calc R . .
H13 H 0.4264 0.2760 0.0049 0.125 Uiso 1 1 calc R . .
H14 H 0.4156 0.1983 -0.0126 0.125 Uiso 1 1 calc R . .
C103 C 0.4985(4) 0.1941(3) -0.1091(3) 0.093(2) Uani 1 1 d . . .
H15 H 0.4567 0.2056 -0.1389 0.111 Uiso 1 1 calc R . .
H16 H 0.4896 0.1489 -0.0936 0.111 Uiso 1 1 calc R . .
H17 H 0.5483 0.1950 -0.1273 0.111 Uiso 1 1 calc R . .
C104 C 0.9743(3) 0.3007(3) 0.2747(2) 0.0725(16) Uani 1 1 d . . .
H18 H 1.0197 0.3066 0.3027 0.087 Uiso 1 1 calc R . .
H19 H 0.9271 0.3113 0.2944 0.087 Uiso 1 1 calc R . .
H20 H 0.9783 0.3308 0.2407 0.087 Uiso 1 1 calc R . .
C105 C 1.0451(3) 0.2099(3) 0.2217(2) 0.0723(16) Uani 1 1 d . . .
H21 H 1.0424 0.1631 0.2080 0.087 Uiso 1 1 calc R . .
H22 H 1.0907 0.2157 0.2496 0.087 Uiso 1 1 calc R . .
H23 H 1.0494 0.2399 0.1877 0.087 Uiso 1 1 calc R . .
C106 C 0.9639(3) 0.1789(3) 0.3061(2) 0.0660(14) Uani 1 1 d . . .
H24 H 0.9617 0.1324 0.2918 0.079 Uiso 1 1 calc R . .
H25 H 0.9166 0.1891 0.3258 0.079 Uiso 1 1 calc R . .
H26 H 1.0092 0.1845 0.3344 0.079 Uiso 1 1 calc R . .
C107 C 0.5592(5) 0.7115(6) 0.3586(3) 0.075(3) Uani 0.693(9) 1 d PDU . .
H27 H 0.6159 0.7080 0.3614 0.090 Uiso 0.693(9) 1 calc PR . .
H28 H 0.5369 0.6689 0.3711 0.090 Uiso 0.693(9) 1 calc PR . .
H29 H 0.5435 0.7479 0.3844 0.090 Uiso 0.693(9) 1 calc PR . .
C108 C 0.4664(4) 0.7795(4) 0.2932(4) 0.070(3) Uani 0.693(9) 1 d PDU . .
H30 H 0.4811 0.8153 0.3216 0.084 Uiso 0.693(9) 1 calc PR . .
H31 H 0.4179 0.7587 0.3037 0.084 Uiso 0.693(9) 1 calc PR . .
H32 H 0.4591 0.7987 0.2533 0.084 Uiso 0.693(9) 1 calc PR . .
C109 C 0.4912(4) 0.6600(4) 0.2665(4) 0.073(3) Uani 0.693(9) 1 d PDU . .
H33 H 0.5251 0.6214 0.2759 0.087 Uiso 0.693(9) 1 calc PR . .
H34 H 0.4835 0.6652 0.2234 0.087 Uiso 0.693(9) 1 calc PR . .
H35 H 0.4409 0.6526 0.2830 0.087 Uiso 0.693(9) 1 calc PR . .
C110 C 0.9998(4) 0.6969(3) 0.0039(3) 0.111(3) Uani 1 1 d . . .
H36 H 1.0088 0.6726 0.0415 0.134 Uiso 1 1 calc R . .
H37 H 1.0448 0.6911 -0.0197 0.134 Uiso 1 1 calc R . .
H38 H 0.9534 0.6789 -0.0181 0.134 Uiso 1 1 calc R . .
C111 C 1.0632(3) 0.7987(4) 0.0483(3) 0.0860(19) Uani 1 1 d . . .
H39 H 1.0571 0.8468 0.0561 0.103 Uiso 1 1 calc R . .
H40 H 1.1066 0.7919 0.0234 0.103 Uiso 1 1 calc R . .
H41 H 1.0735 0.7748 0.0860 0.103 Uiso 1 1 calc R . .
C112 C 0.9746(3) 0.8089(4) -0.0434(3) 0.091(2) Uani 1 1 d . . .
H42 H 0.9673 0.8570 -0.0358 0.109 Uiso 1 1 calc R . .
H43 H 0.9281 0.7909 -0.0653 0.109 Uiso 1 1 calc R . .
H44 H 1.0195 0.8027 -0.0669 0.109 Uiso 1 1 calc R . .
C113 C 0.5270(15) 0.7839(11) 0.3432(10) 0.123(10) Uani 0.307(9) 1 d PDU . .
H88 H 0.5748 0.7830 0.3693 0.148 Uiso 0.307(9) 1 calc PR . .
H89 H 0.4823 0.7763 0.3667 0.148 Uiso 0.307(9) 1 calc PR . .
H90 H 0.5218 0.8278 0.3236 0.148 Uiso 0.307(9) 1 calc PR . .
C114 C 0.4545(9) 0.7350(14) 0.2582(9) 0.101(8) Uani 0.307(9) 1 d PDU . .
H91 H 0.4550 0.7776 0.2364 0.121 Uiso 0.307(9) 1 calc PR . .
H92 H 0.4117 0.7355 0.2845 0.121 Uiso 0.307(9) 1 calc PR . .
H93 H 0.4474 0.6976 0.2302 0.121 Uiso 0.307(9) 1 calc PR . .
C115 C 0.5628(12) 0.6691(9) 0.3342(10) 0.086(7) Uani 0.307(9) 1 d PDU . .
H94 H 0.6165 0.6794 0.3482 0.103 Uiso 0.307(9) 1 calc PR . .
H95 H 0.5615 0.6272 0.3113 0.103 Uiso 0.307(9) 1 calc PR . .
H96 H 0.5313 0.6641 0.3682 0.103 Uiso 0.307(9) 1 calc PR . .

loop_
_atom_site_aniso_label
_atom_site_aniso_U_11
_atom_site_aniso_U_22
_atom_site_aniso_U_33
_atom_site_aniso_U_23
_atom_site_aniso_U_13
_atom_site_aniso_U_12
Hg1 0.05977(11) 0.03828(9) 0.05958(11) -0.00090(9) -0.00235(8) 0.00118(9)
S1 0.0563(7) 0.0418(6) 0.0501(7) 0.0002(5) -0.0144(5) 0.0061(5)
S2 0.0505(7) 0.0411(6) 0.0712(8) 0.0043(6) -0.0222(6) -0.0027(5)
S3 0.0540(7) 0.0431(6) 0.0658(8) 0.0026(5) 0.0171(6) -0.0006(5)
S4 0.0604(7) 0.0440(6) 0.0633(8) -0.0076(6) 0.0226(6) -0.0047(5)
P1 0.0441(6) 0.0479(6) 0.0453(7) 0.0024(5) 0.0059(5) -0.0039(5)
P2 0.0454(6) 0.0504(6) 0.0430(7) 0.0025(5) 0.0004(5) -0.0052(5)
O1 0.180(5) 0.065(3) 0.147(5) -0.037(3) -0.119(4) 0.039(3)
O2 0.071(2) 0.0454(18) 0.091(3) -0.0114(18) -0.030(2) 0.0114(17)
O3 0.106(3) 0.056(2) 0.108(3) -0.015(2) 0.060(3) -0.004(2)
O4 0.097(3) 0.048(2) 0.106(3) -0.005(2) 0.047(2) -0.006(2)
N1 0.0392(19) 0.049(2) 0.042(2) -0.0040(16) -0.0084(15) 0.0051(15)
N2 0.051(2) 0.0382(18) 0.050(2) -0.0017(16) -0.0193(17) -0.0006(16)
N3 0.050(2) 0.046(2) 0.049(2) 0.0015(17) 0.0140(18) -0.0007(17)
N4 0.047(2) 0.0398(19) 0.051(2) -0.0015(16) 0.0075(17) 0.0007(16)
C1A 0.047(2) 0.060(3) 0.049(3) 0.010(2) 0.0106(19) 0.004(2)
C1B 0.040(2) 0.052(2) 0.045(2) -0.004(2) 0.0091(17) -0.003(2)
C1C 0.056(3) 0.049(3) 0.043(2) 0.000(2) 0.011(2) -0.001(2)
C1D 0.039(2) 0.059(3) 0.049(3) -0.001(2) 0.008(2) -0.004(2)
C1E 0.042(2) 0.047(2) 0.046(2) -0.0045(19) 0.0000(19) -0.0060(18)
C1F 0.036(2) 0.059(3) 0.050(3) -0.002(2) 0.002(2) -0.002(2)
C1G 0.055(3) 0.055(3) 0.043(2) 0.001(2) 0.006(2) -0.006(2)
C1H 0.052(3) 0.050(2) 0.053(3) 0.005(2) -0.003(2) -0.009(2)
C2A 0.054(3) 0.070(3) 0.073(4) 0.005(3) -0.004(3) -0.004(3)
C2B 0.047(3) 0.055(3) 0.052(3) 0.000(2) 0.003(2) -0.011(2)
C2C 0.062(3) 0.055(3) 0.061(3) -0.007(2) 0.001(3) -0.005(2)
C2D 0.057(3) 0.057(3) 0.056(3) 0.003(2) 0.004(2) 0.007(2)
C2E 0.057(3) 0.063(3) 0.056(3) -0.006(2) -0.001(2) -0.003(2)
C2F 0.049(3) 0.065(3) 0.058(3) 0.003(3) 0.002(2) 0.000(2)
C2G 0.068(3) 0.069(3) 0.051(3) 0.004(3) -0.005(2) -0.014(3)
C2H 0.051(3) 0.063(3) 0.086(4) -0.009(3) -0.004(3) -0.010(2)
C3A 0.055(3) 0.096(5) 0.089(4) 0.020(4) -0.012(3) -0.002(3)
C3B 0.072(4) 0.067(3) 0.056(3) 0.009(3) 0.005(3) -0.026(3)
C3C 0.085(4) 0.075(4) 0.075(4) -0.016(3) -0.018(3) 0.002(3)
C3D 0.081(4) 0.052(3) 0.090(5) 0.012(3) 0.017(3) 0.009(3)
C3E 0.053(3) 0.088(4) 0.083(4) -0.018(3) 0.007(3) 0.009(3)
C3F 0.061(3) 0.055(3) 0.092(5) 0.006(3) -0.001(3) 0.002(3)
C3G 0.074(4) 0.091(4) 0.043(3) -0.005(3) -0.003(3) 0.013(3)
C3H 0.056(3) 0.070(4) 0.122(6) -0.007(4) -0.008(3) -0.005(3)
C4A 0.063(4) 0.099(5) 0.081(4) 0.028(4) 0.016(3) 0.025(4)
C4B 0.060(3) 0.076(4) 0.079(4) 0.000(3) 0.022(3) -0.026(3)
C4C 0.136(6) 0.092(5) 0.045(3) -0.001(3) 0.008(4) 0.023(5)
C4D 0.068(4) 0.055(3) 0.103(5) -0.010(3) 0.019(3) -0.001(3)
C4E 0.065(3) 0.085(4) 0.071(4) -0.025(3) 0.016(3) -0.015(3)
C4F 0.062(3) 0.068(4) 0.092(5) -0.018(3) 0.002(3) 0.005(3)
C4G 0.095(4) 0.064(3) 0.045(3) 0.009(3) 0.017(3) 0.021(3)
C4H 0.066(4) 0.062(3) 0.111(5) -0.003(3) -0.028(3) -0.011(3)
C5A 0.089(4) 0.076(4) 0.075(4) 0.007(3) 0.014(3) 0.025(3)
C5B 0.046(3) 0.082(4) 0.077(4) 0.004(3) 0.013(2) -0.004(3)
C5C 0.098(4) 0.086(4) 0.052(3) 0.011(3) 0.021(3) 0.005(4)
C5D 0.068(3) 0.072(4) 0.076(4) -0.027(3) 0.016(3) -0.006(3)
C5E 0.080(4) 0.060(3) 0.053(3) -0.010(2) 0.012(3) -0.028(3)
C5F 0.058(3) 0.076(4) 0.069(4) -0.023(3) 0.003(3) 0.003(3)
C5G 0.085(4) 0.058(3) 0.061(3) 0.005(3) 0.018(3) -0.001(3)
C5H 0.075(4) 0.063(3) 0.064(3) -0.004(3) -0.010(3) -0.014(3)
C6A 0.066(3) 0.054(3) 0.072(4) 0.000(3) 0.007(3) 0.016(2)
C6B 0.051(3) 0.063(3) 0.062(3) 0.006(2) 0.010(2) -0.003(2)
C6C 0.070(3) 0.068(3) 0.058(3) 0.005(3) 0.017(3) 0.001(3)
C6D 0.063(3) 0.062(3) 0.057(3) -0.004(2) 0.015(2) 0.002(2)
C6E 0.049(3) 0.058(3) 0.049(3) -0.006(2) 0.002(2) -0.010(2)
C6F 0.054(3) 0.075(4) 0.054(3) -0.005(3) 0.004(2) -0.006(3)
C6G 0.065(3) 0.052(3) 0.048(3) -0.004(2) 0.011(2) -0.004(2)
C6H 0.058(3) 0.054(3) 0.060(3) -0.002(2) -0.005(2) -0.015(2)
C11 0.046(2) 0.037(2) 0.036(2) 0.0001(17) 0.0020(18) 0.0028(17)
C12 0.044(2) 0.0282(19) 0.040(2) -0.0054(16) -0.0018(18) -0.0027(16)
C13 0.046(2) 0.043(2) 0.037(2) 0.0004(18) -0.0048(19) -0.0029(18)
C14 0.055(3) 0.043(2) 0.042(3) 0.0034(19) -0.006(2) -0.001(2)
C15 0.045(2) 0.045(2) 0.038(2) 0.0005(18) -0.0044(18) -0.0089(18)
C16 0.039(2) 0.047(2) 0.033(2) -0.0023(18) -0.0023(17) 0.0029(18)
C17 0.060(3) 0.054(3) 0.052(3) -0.004(2) -0.015(2) 0.003(2)
C18 0.044(2) 0.063(3) 0.047(3) -0.009(2) -0.014(2) 0.006(2)
C27 0.050(3) 0.041(2) 0.042(2) 0.0004(19) -0.003(2) 0.0085(19)
C28 0.047(2) 0.044(2) 0.051(3) 0.003(2) -0.007(2) 0.0054(19)
C31 0.036(2) 0.040(2) 0.043(2) 0.0018(18) -0.0016(18) 0.0012(17)
C32 0.047(2) 0.040(2) 0.035(2) 0.0036(17) 0.0030(19) 0.0016(18)
C33 0.042(2) 0.040(2) 0.039(2) 0.0036(18) 0.0037(18) 0.0032(17)
C34 0.053(3) 0.042(2) 0.055(3) -0.003(2) 0.007(2) -0.004(2)
C35 0.052(3) 0.052(3) 0.054(3) -0.009(2) 0.012(2) 0.003(2)
C36 0.044(2) 0.043(2) 0.039(2) 0.0046(18) 0.0063(19) -0.0012(18)
C37 0.055(3) 0.059(3) 0.048(3) 0.003(2) 0.012(2) 0.008(2)
C38 0.050(3) 0.073(3) 0.051(3) 0.007(3) 0.014(2) 0.015(2)
C47 0.046(3) 0.058(3) 0.045(3) 0.004(2) 0.008(2) -0.006(2)
C48 0.047(3) 0.050(3) 0.055(3) 0.002(2) 0.011(2) -0.006(2)
C101 0.092(4) 0.081(4) 0.078(4) 0.013(3) -0.039(3) 0.001(3)
C102 0.064(4) 0.167(7) 0.079(5) 0.021(5) -0.003(3) 0.020(4)
C103 0.114(5) 0.091(5) 0.066(4) -0.020(3) -0.037(4) 0.019(4)
C104 0.081(4) 0.057(3) 0.073(4) -0.001(3) -0.037(3) 0.000(3)
C105 0.055(3) 0.088(4) 0.074(4) 0.007(3) 0.000(3) -0.001(3)
C106 0.071(3) 0.075(3) 0.051(3) 0.009(3) -0.011(3) 0.004(3)
C107 0.069(5) 0.100(7) 0.059(5) 0.022(5) 0.017(4) 0.003(5)
C108 0.055(5) 0.077(5) 0.081(6) 0.019(5) 0.018(4) 0.019(4)
C109 0.067(5) 0.074(5) 0.081(6) -0.003(4) 0.034(4) -0.017(4)
C110 0.115(5) 0.072(4) 0.159(7) -0.035(4) 0.093(5) -0.020(4)
C111 0.056(3) 0.122(5) 0.080(4) 0.012(4) 0.004(3) -0.016(3)
C112 0.067(4) 0.144(6) 0.062(4) 0.028(4) 0.009(3) 0.015(4)
C113 0.118(16) 0.151(18) 0.105(16) 0.020(14) 0.038(13) -0.008(14)
C114 0.091(13) 0.121(16) 0.094(14) 0.013(12) 0.030(11) -0.039(12)
C115 0.105(13) 0.058(10) 0.103(15) 0.019(10) 0.056(12) 0.003(10)

loop_
_atom_type_symbol
_atom_type_description
_atom_type_scat_dispersion_real
_atom_type_scat_dispersion_imag
_atom_type_scat_source
C C 0.0033 0.0016 'International Tables Vol C Tables 4.2.6.8 and 6.1.1.4'
H H 0.0000 0.0000 'International Tables Vol C Tables 4.2.6.8 and 6.1.1.4'
N N 0.0061 0.0033 'International Tables Vol C Tables 4.2.6.8 and 6.1.1.4'
O O 0.0106 0.0060 'International Tables Vol C Tables 4.2.6.8 and 6.1.1.4'
P P 0.1023 0.0942 'International Tables Vol C Tables 4.2.6.8 and 6.1.1.4'
S S 0.1246 0.1234 'International Tables Vol C Tables 4.2.6.8 and 6.1.1.4'
Hg Hg -2.3894 9.2266 'International Tables Vol C Tables 4.2.6.8 and 6.1.1.4'

loop_
_geom_angle_atom_site_label_1
_geom_angle_atom_site_label_2
_geom_angle_atom_site_label_3
_geom_angle
_geom_angle_site_symmetry_1
_geom_angle_site_symmetry_3
_geom_angle_publ_flag
S1 Hg1 S4 128.43(4) . . ?
S1 Hg1 S3 120.96(4) . . ?
S4 Hg1 S3 85.53(4) . . ?
S1 Hg1 S2 85.32(4) . . ?
S4 Hg1 S2 116.74(4) . . ?
S3 Hg1 S2 124.75(4) . . ?
C11 S1 Hg1 102.19(14) . . ?
C12 S2 Hg1 101.20(14) . . ?
C31 S3 Hg1 102.69(14) . . ?
C32 S4 Hg1 102.74(14) . . ?
C1B P1 C1C 111.2(2) . . ?
C1B P1 C1D 108.5(2) . . ?
C1C P1 C1D 110.7(2) . . ?
C1B P1 C1A 110.1(2) . . ?
C1C P1 C1A 106.0(2) . . ?
C1D P1 C1A 110.3(2) . . ?
C1H P2 C1E 108.2(2) . . ?
C1H P2 C1F 110.5(2) . . ?
C1E P2 C1F 111.3(2) . . ?
C1H P2 C1G 109.2(2) . . ?
C1E P2 C1G 109.3(2) . . ?
C1F P2 C1G 108.4(2) . . ?
C17 N1 C16 128.4(4) . . ?
C17 N1 H1 115.8 . . ?
C16 N1 H1 115.8 . . ?
C27 N2 C13 129.0(4) . . ?
C27 N2 H2 115.5 . . ?
C13 N2 H2 115.5 . . ?
C37 N3 C36 130.9(4) . . ?
C37 N3 H3 114.5 . . ?
C36 N3 H3 114.5 . . ?
C47 N4 C33 130.4(4) . . ?
C47 N4 H4 114.8 . . ?
C33 N4 H4 114.8 . . ?
C2A C1A C6A 119.2(5) . . ?
C2A C1A P1 123.4(4) . . ?
C6A C1A P1 117.3(4) . . ?
C2B C1B C6B 119.8(4) . . ?
C2B C1B P1 122.0(3) . . ?
C6B C1B P1 118.1(4) . . ?
C2C C1C C6C 119.7(5) . . ?
C2C C1C P1 122.3(4) . . ?
C6C C1C P1 117.8(4) . . ?
C2D C1D C6D 120.1(5) . . ?
C2D C1D P1 122.0(4) . . ?
C6D C1D P1 118.0(4) . . ?
C2E C1E C6E 118.9(4) . . ?
C2E C1E P2 120.7(4) . . ?
C6E C1E P2 120.4(3) . . ?
C2F C1F C6F 119.1(5) . . ?
C2F C1F P2 120.8(4) . . ?
C6F C1F P2 120.2(4) . . ?
C6G C1G C2G 120.2(4) . . ?
C6G C1G P2 120.6(4) . . ?
C2G C1G P2 119.1(3) . . ?
C6H C1H C2H 119.6(4) . . ?
C6H C1H P2 121.0(4) . . ?
C2H C1H P2 119.3(4) . . ?
C1A C2A C3A 120.2(5) . . ?
C1A C2A H45 119.9 . . ?
C3A C2A H45 119.9 . . ?
C1B C2B C3B 118.9(4) . . ?
C1B C2B H50 120.6 . . ?
C3B C2B H50 120.6 . . ?
C3C C2C C1C 119.9(5) . . ?
C3C C2C H55 120.0 . . ?
C1C C2C H55 120.0 . . ?
C3D C2D C1D 119.5(5) . . ?
C3D C2D H60 120.2 . . ?
C1D C2D H60 120.2 . . ?
C3E C2E C1E 120.2(5) . . ?
C3E C2E H65 119.9 . . ?
C1E C2E H65 119.9 . . ?
C3F C2F C1F 120.0(5) . . ?
C3F C2F H70 120.0 . . ?
C1F C2F H70 120.0 . . ?
C3G C2G C1G 118.7(5) . . ?
C3G C2G H75 120.7 . . ?
C1G C2G H75 120.7 . . ?
C3H C2H C1H 119.3(5) . . ?
C3H C2H H80 120.4 . . ?
C1H C2H H80 120.4 . . ?
C4A C3A C2A 120.1(6) . . ?
C4A C3A H46 120.0 . . ?
C2A C3A H46 120.0 . . ?
C4B C3B C2B 120.6(5) . . ?
C4B C3B H51 119.7 . . ?
C2B C3B H51 119.7 . . ?
C2C C3C C4C 118.7(6) . . ?
C2C C3C H56 120.6 . . ?
C4C C3C H56 120.6 . . ?
C4D C3D C2D 120.7(6) . . ?
C4D C3D H61 119.7 . . ?
C2D C3D H61 119.7 . . ?
C4E C3E C2E 120.0(5) . . ?
C4E C3E H66 120.0 . . ?
C2E C3E H66 120.0 . . ?
C4F C3F C2F 121.1(6) . . ?
C4F C3F H71 119.4 . . ?
C2F C3F H71 119.4 . . ?
C4G C3G C2G 120.5(5) . . ?
C4G C3G H76 119.7 . . ?
C2G C3G H76 119.7 . . ?
C4H C3H C2H 120.7(6) . . ?
C4H C3H H81 119.7 . . ?
C2H C3H H81 119.7 . . ?
C3A C4A C5A 120.5(6) . . ?
C3A C4A H47 119.8 . . ?
C5A C4A H47 119.8 . . ?
C5B C4B C3B 120.8(5) . . ?
C5B C4B H52 119.6 . . ?
C3B C4B H52 119.6 . . ?
C5C C4C C3C 122.0(6) . . ?
C5C C4C H57 119.0 . . ?
C3C C4C H57 119.0 . . ?
C3D C4D C5D 119.5(5) . . ?
C3D C4D H62 120.2 . . ?
C5D C4D H62 120.2 . . ?
C3E C4E C5E 119.9(5) . . ?
C3E C4E H67 120.1 . . ?
C5E C4E H67 120.1 . . ?
C3F C4F C5F 119.9(6) . . ?
C3F C4F H72 120.1 . . ?
C5F C4F H72 120.1 . . ?
C5G C4G C3G 120.2(5) . . ?
C5G C4G H77 119.9 . . ?
C3G C4G H77 119.9 . . ?
C3H C4H C5H 120.8(5) . . ?
C3H C4H H82 119.6 . . ?
C5H C4H H82 119.6 . . ?
C6A C5A C4A 120.2(6) . . ?
C6A C5A H48 119.9 . . ?
C4A C5A H48 119.9 . . ?
C4B C5B C6B 120.1(5) . . ?
C4B C5B H53 120.0 . . ?
C6B C5B H53 120.0 . . ?
C4C C5C C6C 119.2(6) . . ?
C4C C5C H58 120.4 . . ?
C6C C5C H58 120.4 . . ?
C4D C5D C6D 121.4(5) . . ?
C4D C5D H63 119.3 . . ?
C6D C5D H63 119.3 . . ?
C6E C5E C4E 120.7(5) . . ?
C6E C5E H68 119.6 . . ?
C4E C5E H68 119.6 . . ?
C4F C5F C6F 120.7(5) . . ?
C4F C5F H73 119.6 . . ?
C6F C5F H73 119.6 . . ?
C4G C5G C6G 120.6(5) . . ?
C4G C5G H78 119.7 . . ?
C6G C5G H78 119.7 . . ?
C4H C5H C6H 119.3(5) . . ?
C4H C5H H83 120.4 . . ?
C6H C5H H83 120.4 . . ?
C5A C6A C1A 119.9(5) . . ?
C5A C6A H49 120.0 . . ?
C1A C6A H49 120.0 . . ?
C5B C6B C1B 119.7(5) . . ?
C5B C6B H54 120.1 . . ?
C1B C6B H54 120.1 . . ?
C5C C6C C1C 120.4(5) . . ?
C5C C6C H59 119.8 . . ?
C1C C6C H59 119.8 . . ?
C5D C6D C1D 118.8(5) . . ?
C5D C6D H64 120.6 . . ?
C1D C6D H64 120.6 . . ?
C5E C6E C1E 120.3(5) . . ?
C5E C6E H69 119.9 . . ?
C1E C6E H69 119.9 . . ?
C5F C6F C1F 119.2(5) . . ?
C5F C6F H74 120.4 . . ?
C1F C6F H74 120.4 . . ?
C1G C6G C5G 119.6(5) . . ?
C1G C6G H79 120.2 . . ?
C5G C6G H79 120.2 . . ?
C1H C6H C5H 120.3(5) . . ?
C1H C6H H84 119.8 . . ?
C5H C6H H84 119.8 . . ?
C12 C11 C16 118.5(4) . . ?
C12 C11 S1 123.7(3) . . ?
C16 C11 S1 117.8(3) . . ?
C13 C12 C11 119.0(4) . . ?
C13 C12 S2 116.1(3) . . ?
C11 C12 S2 124.8(3) . . ?
C14 C13 C12 121.1(4) . . ?
C14 C13 N2 121.6(4) . . ?
C12 C13 N2 117.2(4) . . ?
C13 C14 C15 119.9(4) . . ?
C13 C14 H5 120.1 . . ?
C15 C14 H5 120.1 . . ?
C16 C15 C14 120.1(4) . . ?
C16 C15 H6 120.0 . . ?
C14 C15 H6 120.0 . . ?
C15 C16 N1 120.8(4) . . ?
C15 C16 C11 121.3(4) . . ?
N1 C16 C11 118.0(4) . . ?
O1 C17 N1 122.4(4) . . ?
O1 C17 C18 120.1(4) . . ?
N1 C17 C18 117.5(4) . . ?
C102 C18 C103 110.5(5) . . ?
C102 C18 C17 108.0(4) . . ?
C103 C18 C17 109.0(4) . . ?
C102 C18 C101 108.6(5) . . ?
C103 C18 C101 107.8(5) . . ?
C17 C18 C101 112.9(4) . . ?
O2 C27 N2 123.3(4) . . ?
O2 C27 C28 120.2(4) . . ?
N2 C27 C28 116.5(4) . . ?
C104 C28 C27 114.1(4) . . ?
C104 C28 C106 110.3(4) . . ?
C27 C28 C106 106.6(4) . . ?
C104 C28 C105 109.9(4) . . ?
C27 C28 C105 106.8(4) . . ?
C106 C28 C105 108.9(4) . . ?
C36 C31 C32 119.3(4) . . ?
C36 C31 S3 116.8(3) . . ?
C32 C31 S3 123.9(3) . . ?
C33 C32 C31 118.2(4) . . ?
C33 C32 S4 117.3(3) . . ?
C31 C32 S4 124.5(3) . . ?
C34 C33 N4 123.0(4) . . ?
C34 C33 C32 120.7(4) . . ?
N4 C33 C32 116.3(4) . . ?
C33 C34 C35 120.8(4) . . ?
C33 C34 H7 119.6 . . ?
C35 C34 H7 119.6 . . ?
C36 C35 C34 120.0(4) . . ?
C36 C35 H8 120.0 . . ?
C34 C35 H8 120.0 . . ?
C35 C36 C31 121.0(4) . . ?
C35 C36 N3 121.3(4) . . ?
C31 C36 N3 117.6(4) . . ?
O3 C37 N3 122.9(4) . . ?
O3 C37 C38 121.1(4) . . ?
N3 C37 C38 116.0(4) . . ?
C108 C38 C107 110.2(6) . . ?
C114 C38 C115 132.2(13) . . ?
C114 C38 C37 109.7(8) . . ?
C108 C38 C37 108.2(5) . . ?
C107 C38 C37 110.1(5) . . ?
C115 C38 C37 107.6(8) . . ?
C114 C38 C113 103.1(15) . . ?
C115 C38 C113 99.3(14) . . ?
C37 C38 C113 99.4(9) . . ?
C108 C38 C109 106.2(6) . . ?
C107 C38 C109 108.4(6) . . ?
C37 C38 C109 113.6(4) . . ?
C113 C38 C109 146.8(10) . . ?
O4 C47 N4 123.4(4) . . ?
O4 C47 C48 120.9(4) . . ?
N4 C47 C48 115.7(4) . . ?
C110 C48 C111 108.3(5) . . ?
C110 C48 C47 115.1(4) . . ?
C111 C48 C47 107.3(4) . . ?
C110 C48 C112 109.0(5) . . ?
C111 C48 C112 108.2(4) . . ?
C47 C48 C112 108.7(4) . . ?
N5 C51 C52 147(3) . . ?
C51 C52 H85 109.5 . . ?
C51 C52 H86 109.5 . . ?
H85 C52 H86 109.5 . . ?
C51 C52 H87 109.5 . . ?
H85 C52 H87 109.5 . . ?
H86 C52 H87 109.5 . . ?
C18 C101 H9 109.5 . . ?
C18 C101 H10 109.5 . . ?
H9 C101 H10 109.5 . . ?
C18 C101 H11 109.5 . . ?
H9 C101 H11 109.5 . . ?
H10 C101 H11 109.5 . . ?
C18 C102 H12 109.5 . . ?
C18 C102 H13 109.5 . . ?
H12 C102 H13 109.5 . . ?
C18 C102 H14 109.5 . . ?
H12 C102 H14 109.5 . . ?
H13 C102 H14 109.5 . . ?
C18 C103 H15 109.5 . . ?
C18 C103 H16 109.5 . . ?
H15 C103 H16 109.5 . . ?
C18 C103 H17 109.5 . . ?
H15 C103 H17 109.5 . . ?
H16 C103 H17 109.5 . . ?
C28 C104 H18 109.5 . . ?
C28 C104 H19 109.5 . . ?
H18 C104 H19 109.5 . . ?
C28 C104 H20 109.5 . . ?
H18 C104 H20 109.5 . . ?
H19 C104 H20 109.5 . . ?
C28 C105 H21 109.5 . . ?
C28 C105 H22 109.5 . . ?
H21 C105 H22 109.5 . . ?
C28 C105 H23 109.5 . . ?
H21 C105 H23 109.5 . . ?
H22 C105 H23 109.5 . . ?
C28 C106 H24 109.5 . . ?
C28 C106 H25 109.5 . . ?
H24 C106 H25 109.5 . . ?
C28 C106 H26 109.5 . . ?
H24 C106 H26 109.5 . . ?
H25 C106 H26 109.5 . . ?
C38 C107 H27 109.5 . . ?
C38 C107 H28 109.5 . . ?
H27 C107 H28 109.5 . . ?
C38 C107 H29 109.5 . . ?
H27 C107 H29 109.5 . . ?
H28 C107 H29 109.5 . . ?
C38 C108 H30 109.5 . . ?
C38 C108 H31 109.5 . . ?
H30 C108 H31 109.5 . . ?
C38 C108 H32 109.5 . . ?
H30 C108 H32 109.5 . . ?
H31 C108 H32 109.5 . . ?
C38 C109 H33 109.5 . . ?
C38 C109 H34 109.5 . . ?
H33 C109 H34 109.5 . . ?
C38 C109 H35 109.5 . . ?
H33 C109 H35 109.5 . . ?
H34 C109 H35 109.5 . . ?
C48 C110 H36 109.5 . . ?
C48 C110 H37 109.5 . . ?
H36 C110 H37 109.5 . . ?
C48 C110 H38 109.5 . . ?
H36 C110 H38 109.5 . . ?
H37 C110 H38 109.5 . . ?
C48 C111 H39 109.5 . . ?
C48 C111 H40 109.5 . . ?
H39 C111 H40 109.5 . . ?
C48 C111 H41 109.5 . . ?
H39 C111 H41 109.5 . . ?
H40 C111 H41 109.5 . . ?
C48 C112 H42 109.5 . . ?
C48 C112 H43 109.5 . . ?
H42 C112 H43 109.5 . . ?
C48 C112 H44 109.5 . . ?
H42 C112 H44 109.5 . . ?
H43 C112 H44 109.5 . . ?
C38 C113 H88 109.5 . . ?
C38 C113 H89 109.5 . . ?
H88 C113 H89 109.5 . . ?
C38 C113 H90 109.5 . . ?
H88 C113 H90 109.5 . . ?
H89 C113 H90 109.5 . . ?
C38 C114 H91 109.5 . . ?
C38 C114 H92 109.5 . . ?
H91 C114 H92 109.5 . . ?
C38 C114 H93 109.5 . . ?
H91 C114 H93 109.5 . . ?
H92 C114 H93 109.5 . . ?
C38 C115 H94 109.5 . . ?
C38 C115 H95 109.5 . . ?
H94 C115 H95 109.5 . . ?
C38 C115 H96 109.5 . . ?
H94 C115 H96 109.5 . . ?
H95 C115 H96 109.5 . . ?

loop_
_geom_bond_atom_site_label_1
_geom_bond_atom_site_label_2
_geom_bond_distance
_geom_bond_site_symmetry_2
_geom_bond_publ_flag
Hg1 S1 2.4965(11) . ?
Hg1 S4 2.5065(12) . ?
Hg1 S3 2.5197(12) . ?
Hg1 S2 2.5231(11) . ?
S1 C11 1.769(4) . ?
S2 C12 1.766(4) . ?
S3 C31 1.764(4) . ?
S4 C32 1.762(4) . ?
P1 C1B 1.777(4) . ?
P1 C1C 1.788(4) . ?
P1 C1D 1.794(5) . ?
P1 C1A 1.796(5) . ?
P2 C1H 1.783(4) . ?
P2 C1E 1.791(5) . ?
P2 C1F 1.798(5) . ?
P2 C1G 1.798(5) . ?
O1 C17 1.204(6) . ?
O2 C27 1.220(5) . ?
O3 C37 1.201(6) . ?
O4 C47 1.216(5) . ?
N1 C17 1.331(6) . ?
N1 C16 1.411(5) . ?
N1 H1 0.8700 . ?
N2 C27 1.340(5) . ?
N2 C13 1.417(5) . ?
N2 H2 0.8700 . ?
N3 C37 1.363(6) . ?
N3 C36 1.417(5) . ?
N3 H3 0.8700 . ?
N4 C47 1.369(5) . ?
N4 C33 1.414(5) . ?
N4 H4 0.8700 . ?
N5 C51 1.189(14) . ?
N5 C52 1.80(4) 3_666 ?
C1A C2A 1.375(7) . ?
C1A C6A 1.394(6) . ?
C1B C2B 1.385(6) . ?
C1B C6B 1.401(6) . ?
C1C C2C 1.389(6) . ?
C1C C6C 1.392(6) . ?
C1D C2D 1.389(6) . ?
C1D C6D 1.392(6) . ?
C1E C2E 1.392(6) . ?
C1E C6E 1.394(6) . ?
C1F C2F 1.395(6) . ?
C1F C6F 1.397(6) . ?
C1G C6G 1.373(6) . ?
C1G C2G 1.400(7) . ?
C1H C6H 1.384(7) . ?
C1H C2H 1.388(7) . ?
C2A C3A 1.391(7) . ?
C2A H45 0.9400 . ?
C2B C3B 1.390(6) . ?
C2B H50 0.9400 . ?
C2C C3C 1.371(7) . ?
C2C H55 0.9400 . ?
C2D C3D 1.385(7) . ?
C2D H60 0.9400 . ?
C2E C3E 1.392(7) . ?
C2E H65 0.9400 . ?
C2F C3F 1.374(7) . ?
C2F H70 0.9400 . ?
C2G C3G 1.381(7) . ?
C2G H75 0.9400 . ?
C2H C3H 1.379(7) . ?
C2H H80 0.9400 . ?
C3A C4A 1.357(8) . ?
C3A H46 0.9400 . ?
C3B C4B 1.372(7) . ?
C3B H51 0.9400 . ?
C3C C4C 1.394(9) . ?
C3C H56 0.9400 . ?
C3D C4D 1.368(8) . ?
C3D H61 0.9400 . ?
C3E C4E 1.376(8) . ?
C3E H66 0.9400 . ?
C3F C4F 1.366(8) . ?
C3F H71 0.9400 . ?
C3G C4G 1.375(8) . ?
C3G H76 0.9400 . ?
C3H C4H 1.366(8) . ?
C3H H81 0.9400 . ?
C4A C5A 1.375(8) . ?
C4A H47 0.9400 . ?
C4B C5B 1.360(7) . ?
C4B H52 0.9400 . ?
C4C C5C 1.358(9) . ?
C4C H57 0.9400 . ?
C4D C5D 1.378(8) . ?
C4D H62 0.9400 . ?
C4E C5E 1.379(8) . ?
C4E H67 0.9400 . ?
C4F C5F 1.367(8) . ?
C4F H72 0.9400 . ?
C4G C5G 1.360(7) . ?
C4G H77 0.9400 . ?
C4H C5H 1.367(8) . ?
C4H H82 0.9400 . ?
C5A C6A 1.375(7) . ?
C5A H48 0.9400 . ?
C5B C6B 1.382(7) . ?
C5B H53 0.9400 . ?
C5C C6C 1.366(7) . ?
C5C H58 0.9400 . ?
C5D C6D 1.379(7) . ?
C5D H63 0.9400 . ?
C5E C6E 1.373(7) . ?
C5E H68 0.9400 . ?
C5F C6F 1.396(7) . ?
C5F H73 0.9400 . ?
C5G C6G 1.380(7) . ?
C5G H78 0.9400 . ?
C5H C6H 1.387(6) . ?
C5H H83 0.9400 . ?
C6A H49 0.9400 . ?
C6B H54 0.9400 . ?
C6C H59 0.9400 . ?
C6D H64 0.9400 . ?
C6E H69 0.9400 . ?
C6F H74 0.9400 . ?
C6G H79 0.9400 . ?
C6H H84 0.9400 . ?
C11 C12 1.412(6) . ?
C11 C16 1.413(5) . ?
C12 C13 1.410(5) . ?
C13 C14 1.383(6) . ?
C14 C15 1.391(6) . ?
C14 H5 0.9400 . ?
C15 C16 1.381(6) . ?
C15 H6 0.9400 . ?
C17 C18 1.525(6) . ?
C18 C102 1.512(7) . ?
C18 C103 1.523(7) . ?
C18 C101 1.528(7) . ?
C27 C28 1.534(6) . ?
C28 C104 1.519(6) . ?
C28 C106 1.535(6) . ?
C28 C105 1.538(6) . ?
C31 C36 1.402(6) . ?
C31 C32 1.430(6) . ?
C32 C33 1.423(5) . ?
C33 C34 1.377(6) . ?
C34 C35 1.389(6) . ?
C34 H7 0.9400 . ?
C35 C36 1.386(6) . ?
C35 H8 0.9400 . ?
C37 C38 1.540(6) . ?
C38 C114 1.490(13) . ?
C38 C108 1.508(7) . ?
C38 C107 1.510(8) . ?
C38 C115 1.515(13) . ?
C38 C113 1.568(14) . ?
C38 C109 1.580(8) . ?
C47 C48 1.528(6) . ?
C48 C110 1.504(7) . ?
C48 C111 1.522(7) . ?
C48 C112 1.528(7) . ?
C51 C52 1.561(16) . ?
C52 H85 0.9700 . ?
C52 H86 0.9700 . ?
C52 H87 0.9700 . ?
C101 H9 0.9700 . ?
C101 H10 0.9700 . ?
C101 H11 0.9700 . ?
C102 H12 0.9700 . ?
C102 H13 0.9700 . ?
C102 H14 0.9700 . ?
C103 H15 0.9700 . ?
C103 H16 0.9700 . ?
C103 H17 0.9700 . ?
C104 H18 0.9700 . ?
C104 H19 0.9700 . ?
C104 H20 0.9700 . ?
C105 H21 0.9700 . ?
C105 H22 0.9700 . ?
C105 H23 0.9700 . ?
C106 H24 0.9700 . ?
C106 H25 0.9700 . ?
C106 H26 0.9700 . ?
C107 H27 0.9700 . ?
C107 H28 0.9700 . ?
C107 H29 0.9700 . ?
C108 H30 0.9700 . ?
C108 H31 0.9700 . ?
C108 H32 0.9700 . ?
C109 H33 0.9700 . ?
C109 H34 0.9700 . ?
C109 H35 0.9700 . ?
C110 H36 0.9700 . ?
C110 H37 0.9700 . ?
C110 H38 0.9700 . ?
C111 H39 0.9700 . ?
C111 H40 0.9700 . ?
C111 H41 0.9700 . ?
C112 H42 0.9700 . ?
C112 H43 0.9700 . ?
C112 H44 0.9700 . ?
C113 H88 0.9700 . ?
C113 H89 0.9700 . ?
C113 H90 0.9700 . ?
C114 H91 0.9700 . ?
C114 H92 0.9700 . ?
C114 H93 0.9700 . ?
C115 H94 0.9700 . ?
C115 H95 0.9700 . ?
C115 H96 0.9700 . ?

loop_
_geom_torsion_atom_site_label_1
_geom_torsion_atom_site_label_2
_geom_torsion_atom_site_label_3
_geom_torsion_atom_site_label_4
_geom_torsion
_geom_torsion_site_symmetry_1
_geom_torsion_site_symmetry_2
_geom_torsion_site_symmetry_3
_geom_torsion_site_symmetry_4
_geom_torsion_publ_flag
S4 Hg1 S1 C11 134.37(15) . . . . ?
S3 Hg1 S1 C11 -114.54(15) . . . . ?
S2 Hg1 S1 C11 13.62(15) . . . . ?
S1 Hg1 S2 C12 -13.38(15) . . . . ?
S4 Hg1 S2 C12 -144.45(15) . . . . ?
S3 Hg1 S2 C12 111.46(15) . . . . ?
S1 Hg1 S3 C31 -138.65(14) . . . . ?
S4 Hg1 S3 C31 -5.81(14) . . . . ?
S2 Hg1 S3 C31 113.87(14) . . . . ?
S1 Hg1 S4 C32 133.24(15) . . . . ?
S3 Hg1 S4 C32 6.61(15) . . . . ?
S2 Hg1 S4 C32 -120.32(15) . . . . ?
C1B P1 C1A C2A -110.5(4) . . . . ?
C1C P1 C1A C2A 129.1(4) . . . . ?
C1D P1 C1A C2A 9.2(5) . . . . ?
C1B P1 C1A C6A 72.9(4) . . . . ?
C1C P1 C1A C6A -47.6(4) . . . . ?
C1D P1 C1A C6A -167.4(4) . . . . ?
C1C P1 C1B C2B 120.1(4) . . . . ?
C1D P1 C1B C2B -118.0(4) . . . . ?
C1A P1 C1B C2B 2.8(5) . . . . ?
C1C P1 C1B C6B -61.8(4) . . . . ?
C1D P1 C1B C6B 60.2(4) . . . . ?
C1A P1 C1B C6B -179.0(4) . . . . ?
C1B P1 C1C C2C -0.1(5) . . . . ?
C1D P1 C1C C2C -120.8(4) . . . . ?
C1A P1 C1C C2C 119.6(4) . . . . ?
C1B P1 C1C C6C -174.5(4) . . . . ?
C1D P1 C1C C6C 64.8(4) . . . . ?
C1A P1 C1C C6C -54.8(4) . . . . ?
C1B P1 C1D C2D -127.1(4) . . . . ?
C1C P1 C1D C2D -4.8(5) . . . . ?
C1A P1 C1D C2D 112.3(4) . . . . ?
C1B P1 C1D C6D 52.4(4) . . . . ?
C1C P1 C1D C6D 174.7(3) . . . . ?
C1A P1 C1D C6D -68.3(4) . . . . ?
C1H P2 C1E C2E -126.4(4) . . . . ?
C1F P2 C1E C2E 112.0(4) . . . . ?
C1G P2 C1E C2E -7.7(4) . . . . ?
C1H P2 C1E C6E 51.4(4) . . . . ?
C1F P2 C1E C6E -70.1(4) . . . . ?
C1G P2 C1E C6E 170.2(4) . . . . ?
C1H P2 C1F C2F -76.7(4) . . . . ?
C1E P2 C1F C2F 43.5(4) . . . . ?
C1G P2 C1F C2F 163.7(4) . . . . ?
C1H P2 C1F C6F 102.9(4) . . . . ?
C1E P2 C1F C6F -136.9(4) . . . . ?
C1G P2 C1F C6F -16.7(4) . . . . ?
C1H P2 C1G C6G 5.5(5) . . . . ?
C1E P2 C1G C6G -112.6(4) . . . . ?
C1F P2 C1G C6G 125.9(4) . . . . ?
C1H P2 C1G C2G -174.5(4) . . . . ?
C1E P2 C1G C2G 67.4(4) . . . . ?
C1F P2 C1G C2G -54.0(4) . . . . ?
C1E P2 C1H C6H 17.7(5) . . . . ?
C1F P2 C1H C6H 139.7(4) . . . . ?
C1G P2 C1H C6H -101.1(4) . . . . ?
C1E P2 C1H C2H -164.4(4) . . . . ?
C1F P2 C1H C2H -42.3(5) . . . . ?
C1G P2 C1H C2H 76.8(4) . . . . ?
C6A C1A C2A C3A 0.1(8) . . . . ?
P1 C1A C2A C3A -176.5(4) . . . . ?
C6B C1B C2B C3B 0.7(7) . . . . ?
P1 C1B C2B C3B 178.7(4) . . . . ?
C6C C1C C2C C3C -3.1(8) . . . . ?
P1 C1C C2C C3C -177.4(4) . . . . ?
C6D C1D C2D C3D 0.0(7) . . . . ?
P1 C1D C2D C3D 179.5(4) . . . . ?
C6E C1E C2E C3E 0.8(7) . . . . ?
P2 C1E C2E C3E 178.7(4) . . . . ?
C6F C1F C2F C3F 1.5(7) . . . . ?
P2 C1F C2F C3F -178.9(4) . . . . ?
C6G C1G C2G C3G 3.7(8) . . . . ?
P2 C1G C2G C3G -176.3(4) . . . . ?
C6H C1H C2H C3H 0.4(8) . . . . ?
P2 C1H C2H C3H -177.6(4) . . . . ?
C1A C2A C3A C4A 0.3(9) . . . . ?
C1B C2B C3B C4B 2.5(8) . . . . ?
C1C C2C C3C C4C 2.2(8) . . . . ?
C1D C2D C3D C4D 1.0(8) . . . . ?
C1E C2E C3E C4E 1.4(8) . . . . ?
C1F C2F C3F C4F 0.0(8) . . . . ?
C1G C2G C3G C4G -2.3(8) . . . . ?
C1H C2H C3H C4H -0.2(9) . . . . ?
C2A C3A C4A C5A -1.3(9) . . . . ?
C2B C3B C4B C5B -3.8(9) . . . . ?
C2C C3C C4C C5C -0.2(10) . . . . ?
C2D C3D C4D C5D -0.8(9) . . . . ?
C2E C3E C4E C5E -2.6(8) . . . . ?
C2F C3F C4F C5F -1.4(9) . . . . ?
C2G C3G C4G C5G -0.3(8) . . . . ?
C2H C3H C4H C5H -1.0(10) . . . . ?
C3A C4A C5A C6A 1.8(9) . . . . ?
C3B C4B C5B C6B 2.0(9) . . . . ?
C3C C4C C5C C6C -0.8(10) . . . . ?
C3D C4D C5D C6D -0.5(9) . . . . ?
C3E C4E C5E C6E 1.7(8) . . . . ?
C3F C4F C5F C6F 1.1(8) . . . . ?
C3G C4G C5G C6G 1.4(8) . . . . ?
C3H C4H C5H C6H 1.9(9) . . . . ?
C4A C5A C6A C1A -1.4(8) . . . . ?
C2A C1A C6A C5A 0.4(8) . . . . ?
P1 C1A C6A C5A 177.2(4) . . . . ?
C4B C5B C6B C1B 1.2(8) . . . . ?
C2B C1B C6B C5B -2.5(7) . . . . ?
P1 C1B C6B C5B 179.4(4) . . . . ?
C4C C5C C6C C1C -0.2(9) . . . . ?
C2C C1C C6C C5C 2.1(8) . . . . ?
P1 C1C C6C C5C 176.6(4) . . . . ?
C4D C5D C6D C1D 1.5(8) . . . . ?
C2D C1D C6D C5D -1.2(7) . . . . ?
P1 C1D C6D C5D 179.3(4) . . . . ?
C4E C5E C6E C1E 0.6(7) . . . . ?
C2E C1E C6E C5E -1.8(7) . . . . ?
P2 C1E C6E C5E -179.7(4) . . . . ?
C4F C5F C6F C1F 0.4(8) . . . . ?
C2F C1F C6F C5F -1.7(7) . . . . ?
P2 C1F C6F C5F 178.7(4) . . . . ?
C2G C1G C6G C5G -2.7(7) . . . . ?
P2 C1G C6G C5G 177.3(4) . . . . ?
C4G C5G C6G C1G 0.1(8) . . . . ?
C2H C1H C6H C5H 0.5(7) . . . . ?
P2 C1H C6H C5H 178.4(4) . . . . ?
C4H C5H C6H C1H -1.7(8) . . . . ?
Hg1 S1 C11 C12 -12.3(4) . . . . ?
Hg1 S1 C11 C16 167.3(3) . . . . ?
C16 C11 C12 C13 1.9(6) . . . . ?
S1 C11 C12 C13 -178.4(3) . . . . ?
C16 C11 C12 S2 -179.3(3) . . . . ?
S1 C11 C12 S2 0.4(6) . . . . ?
Hg1 S2 C12 C13 -169.5(3) . . . . ?
Hg1 S2 C12 C11 11.7(4) . . . . ?
C11 C12 C13 C14 -4.8(6) . . . . ?
S2 C12 C13 C14 176.3(4) . . . . ?
C11 C12 C13 N2 178.0(4) . . . . ?
S2 C12 C13 N2 -0.9(5) . . . . ?
C27 N2 C13 C14 24.2(7) . . . . ?
C27 N2 C13 C12 -158.6(4) . . . . ?
C12 C13 C14 C15 3.4(7) . . . . ?
N2 C13 C14 C15 -179.5(4) . . . . ?
C13 C14 C15 C16 0.9(7) . . . . ?
C14 C15 C16 N1 176.4(4) . . . . ?
C14 C15 C16 C11 -3.7(6) . . . . ?
C17 N1 C16 C15 -25.7(7) . . . . ?
C17 N1 C16 C11 154.4(5) . . . . ?
C12 C11 C16 C15 2.3(6) . . . . ?
S1 C11 C16 C15 -177.4(3) . . . . ?
C12 C11 C16 N1 -177.8(4) . . . . ?
S1 C11 C16 N1 2.5(5) . . . . ?
C16 N1 C17 O1 1.1(9) . . . . ?
C16 N1 C17 C18 -176.7(4) . . . . ?
O1 C17 C18 C102 98.6(7) . . . . ?
N1 C17 C18 C102 -83.5(6) . . . . ?
O1 C17 C18 C103 -21.5(8) . . . . ?
N1 C17 C18 C103 156.4(5) . . . . ?
O1 C17 C18 C101 -141.3(6) . . . . ?
N1 C17 C18 C101 36.6(7) . . . . ?
C13 N2 C27 O2 -2.5(8) . . . . ?
C13 N2 C27 C28 178.4(4) . . . . ?
O2 C27 C28 C104 -176.4(5) . . . . ?
N2 C27 C28 C104 2.7(6) . . . . ?
O2 C27 C28 C106 -54.4(6) . . . . ?
N2 C27 C28 C106 124.7(4) . . . . ?
O2 C27 C28 C105 61.9(6) . . . . ?
N2 C27 C28 C105 -119.0(4) . . . . ?
Hg1 S3 C31 C36 -175.7(3) . . . . ?
Hg1 S3 C31 C32 3.9(4) . . . . ?
C36 C31 C32 C33 0.6(6) . . . . ?
S3 C31 C32 C33 -179.0(3) . . . . ?
C36 C31 C32 S4 -178.1(3) . . . . ?
S3 C31 C32 S4 2.3(5) . . . . ?
Hg1 S4 C32 C33 174.2(3) . . . . ?
Hg1 S4 C32 C31 -7.1(4) . . . . ?
C47 N4 C33 C34 -9.0(7) . . . . ?
C47 N4 C33 C32 173.8(4) . . . . ?
C31 C32 C33 C34 0.1(6) . . . . ?
S4 C32 C33 C34 178.9(3) . . . . ?
C31 C32 C33 N4 177.4(4) . . . . ?
S4 C32 C33 N4 -3.8(5) . . . . ?
N4 C33 C34 C35 -177.7(4) . . . . ?
C32 C33 C34 C35 -0.6(7) . . . . ?
C33 C34 C35 C36 0.4(7) . . . . ?
C34 C35 C36 C31 0.4(7) . . . . ?
C34 C35 C36 N3 -178.9(4) . . . . ?
C32 C31 C36 C35 -0.9(6) . . . . ?
S3 C31 C36 C35 178.8(3) . . . . ?
C32 C31 C36 N3 178.4(4) . . . . ?
S3 C31 C36 N3 -1.9(5) . . . . ?
C37 N3 C36 C35 5.0(7) . . . . ?
C37 N3 C36 C31 -174.2(4) . . . . ?
C36 N3 C37 O3 -2.3(8) . . . . ?
C36 N3 C37 C38 177.8(4) . . . . ?
O3 C37 C38 C114 85.8(13) . . . . ?
N3 C37 C38 C114 -94.3(13) . . . . ?
O3 C37 C38 C108 36.5(8) . . . . ?
N3 C37 C38 C108 -143.6(6) . . . . ?
O3 C37 C38 C107 -84.0(7) . . . . ?
N3 C37 C38 C107 95.9(7) . . . . ?
O3 C37 C38 C115 -124.8(12) . . . . ?
N3 C37 C38 C115 55.1(11) . . . . ?
O3 C37 C38 C113 -21.8(13) . . . . ?
N3 C37 C38 C113 158.0(12) . . . . ?
O3 C37 C38 C109 154.2(6) . . . . ?
N3 C37 C38 C109 -25.9(7) . . . . ?
C33 N4 C47 O4 -1.9(8) . . . . ?
C33 N4 C47 C48 176.4(4) . . . . ?
O4 C47 C48 C110 177.8(5) . . . . ?
N4 C47 C48 C110 -0.5(7) . . . . ?
O4 C47 C48 C111 57.2(6) . . . . ?
N4 C47 C48 C111 -121.2(5) . . . . ?
O4 C47 C48 C112 -59.6(6) . . . . ?
N4 C47 C48 C112 122.0(5) . . . . ?
C52 N5 C51 C52 173(5) 3_666 . . . ?
